data_7232675
loop_
_publ_author_name
'Saccone, Marco'
'Riebe, Steffen'
'Stelzer, Jacqueline'
'W\"olper, Christoph'
'Daniliuc, Constantin G.'
'Voskuhl, Jens'
'Giese, Michael'

_publ_section_title
;
 Structure--property relationships in aromatic thioethers featuring
 aggregation-induced emission: solid-state structures and theoretical
 analysis
;
_journal_issue 19
_journal_name_full CrystEngComm
_journal_page_first 3097
_journal_paper_doi 10.1039/C9CE00444K
_journal_volume 21
_journal_year 2019
_chemical_formula_moiety 'C36 H44 N2 O2 S2'
_chemical_formula_sum 'C36 H44 N2 O2 S2'
_chemical_formula_weight 600.85
_chemical_properties_physical none
_space_group_crystal_system triclinic
_space_group_IT_number 2
_space_group_name_Hall '-P 1'
_space_group_name_H-M_alt 'P -1'
_symmetry_cell_setting triclinic
_symmetry_Int_Tables_number 2
_symmetry_space_group_name_Hall '-P 1'
_symmetry_space_group_name_H-M 'P -1'
_atom_sites_solution_hydrogens geom
_atom_sites_solution_primary direct
_atom_sites_solution_secondary difmap
_audit_block_code 10683
_audit_creation_date 2017-05-05
_audit_creation_method
;
Olex2 1.2
(compiled 2017.03.28 svn.r3405 for OlexSys, GUI svn.r5335)
;
_audit_update_record
;
2019-02-04 deposited with the CCDC.    2019-04-16 downloaded from the CCDC.
;
_cell_angle_alpha 98.317(3)
_cell_angle_beta 94.448(3)
_cell_angle_gamma 92.455(3)
_cell_formula_units_Z 1
_cell_length_a 5.3026(8)
_cell_length_b 9.7451(14)
_cell_length_c 15.944(2)
_cell_measurement_reflns_used 7491
_cell_measurement_temperature 100(2)
_cell_measurement_theta_max 31.5506
_cell_measurement_theta_min 3.0927
_cell_volume 811.6(2)
_computing_cell_refinement 'SAINT software (Bruker AXS, 2004)'
_computing_data_collection 'APEX2 (Bruker AXS, 2005-2013)'
_computing_data_reduction 'SAINT software (Bruker AXS, 2004)'
_computing_molecular_graphics 'DIAMOND (Crystal Impact GbR, 1997-2014)'
_computing_publication_material 'Olex2 (Dolomanov et al., 2009)'
_computing_structure_refinement 'SHELXL (G. M. Sheldrick, 2013)'
_computing_structure_solution 'SHELXS (G. M. Sheldrick, 2013)'
_diffrn_ambient_temperature 100(2)
_diffrn_detector_area_resol_mean 66.67
_diffrn_measured_fraction_theta_full 0.998
_diffrn_measured_fraction_theta_max 0.993
_diffrn_measurement_device_type 'Bruker-AXS Kappa Mach3 APEX-II'
_diffrn_measurement_method 'CCD \f- and \w-scans'
_diffrn_radiation_monochromator 'Incoatec Helios mirrors'
_diffrn_radiation_source 1\mS
_diffrn_radiation_type Mo-K\a
_diffrn_radiation_wavelength 0.71073
_diffrn_reflns_av_R_equivalents 0.0404
_diffrn_reflns_av_unetI/netI 0.0343
_diffrn_reflns_Laue_measured_fraction_full 0.998
_diffrn_reflns_Laue_measured_fraction_max 0.993
_diffrn_reflns_limit_h_max 7
_diffrn_reflns_limit_h_min -7
_diffrn_reflns_limit_k_max 14
_diffrn_reflns_limit_k_min -14
_diffrn_reflns_limit_l_max 23
_diffrn_reflns_limit_l_min -23
_diffrn_reflns_number 24817
_diffrn_reflns_point_group_measured_fraction_full 0.998
_diffrn_reflns_point_group_measured_fraction_max 0.993
_diffrn_reflns_theta_full 25.242
_diffrn_reflns_theta_max 31.694
_diffrn_reflns_theta_min 3.582
_diffrn_standards_number 0
_exptl_absorpt_coefficient_mu 0.198
_exptl_absorpt_correction_T_max 0.99609
_exptl_absorpt_correction_T_min 0.97795
_exptl_absorpt_correction_type gaussian
_exptl_absorpt_process_details 'SADABS (Bruker AXS, 2012)'
_exptl_crystal_colour colorless
_exptl_crystal_density_diffrn 1.229
_exptl_crystal_description plate
_exptl_crystal_F_000 322
_exptl_crystal_recrystallization_method 'Re-crystallisation from solvent:  DMF '
_exptl_crystal_size_max 0.175
_exptl_crystal_size_mid 0.064
_exptl_crystal_size_min 0.021
_refine_diff_density_max 0.598
_refine_diff_density_min -0.480
_refine_diff_density_rms 0.060
_refine_ls_extinction_method none
_refine_ls_goodness_of_fit_ref 1.040
_refine_ls_hydrogen_treatment constr
_refine_ls_matrix_type full
_refine_ls_number_parameters 191
_refine_ls_number_reflns 5459
_refine_ls_number_restraints 0
_refine_ls_restrained_S_all 1.040
_refine_ls_R_factor_all 0.0519
_refine_ls_R_factor_gt 0.0398
_refine_ls_shift/su_max 0.001
_refine_ls_shift/su_mean 0.000
_refine_ls_structure_factor_coef Fsqd
_refine_ls_weighting_details 'w=1/[\s^2^(Fo^2^)+(0.0559P)^2^+0.2255P] where P=(Fo^2^+2Fc^2^)/3'
_refine_ls_weighting_scheme calc
_refine_ls_wR_factor_gt 0.1002
_refine_ls_wR_factor_ref 0.1071
_reflns_Friedel_coverage 0.000
_reflns_number_gt 4519
_reflns_number_total 5459
_reflns_threshold_expression 'I > 2\s(I)'
_cod_data_source_file c9ce00444k2.cif
_cod_data_source_block 10683sadabs
_cod_depositor_comments
;
The following automatic conversions were performed:

'_symmetry_cell_setting' value 'TRICLINIC' changed to 'triclinic'
according to
/home/data/users/saulius/crontab/automatic-downloads/rss-feeds/RSC/lib/dictionaries/cif_core.dic
dictionary named 'cif_core.dic' version 2.4.2 from 2011-04-26.

Automatic conversion script
Id: cif_fix_values 4973 2017-02-22 13:04:09Z antanas 

 Adding full bibliography for 7232673--7232677.cif.
;
_cod_original_cell_volume 811.5(2)
_cod_original_sg_symbol_H-M P-1
_cod_database_code 7232675
_shelx_shelxl_version_number 2016/6
_shelx_space_group_comment
;
The symmetry employed for this shelxl refinement is uniquely defined
by the following loop, which should always be used as a source of
symmetry information in preference to the above space-group names.
They are only intended as comments.
;
_shelx_estimated_absorpt_t_max 0.996
_shelx_estimated_absorpt_t_min 0.966
_olex2_refinement_description
;
1. Fixed Uiso
 At 1.2 times of:
  All C(H) groups, All C(H,H) groups
 At 1.5 times of:
  All C(H,H,H) groups
2.a Secondary CH2 refined with riding coordinates:
 C11(H11A,H11B), C12(H12A,H12B), C13(H13A,H13B), C14(H14A,H14B), C15(H15A,
 H15B), C16(H16A,H16B), C17(H17A,H17B)
2.b Aromatic/amide H refined with riding coordinates:
 C4(H4), C6(H6), C7(H7), C8(H8), C9(H9)
2.c Idealised Me refined as rotating group:
 C18(H18A,H18B,H18C)
;
_olex2_submission_special_instructions 'No special instructions were received'

loop_
_space_group_symop_operation_xyz
'x, y, z'
'-x, -y, -z'

loop_
_atom_site_label
_atom_site_type_symbol
_atom_site_fract_x
_atom_site_fract_y
_atom_site_fract_z
_atom_site_U_iso_or_equiv
_atom_site_adp_type
_atom_site_occupancy
_atom_site_site_symmetry_order
_atom_site_calc_flag
_atom_site_refinement_flags_posn
S1 S 0.13292(5) 0.66849(3) 0.38994(2) 0.01421(8) Uani 1 1 d .
O1 O 0.49112(16) 0.58678(8) 0.26794(5) 0.01721(16) Uani 1 1 d .
N1 N -0.0935(2) 0.29782(11) 0.36316(7) 0.0219(2) Uani 1 1 d .
C1 C 0.0743(2) 0.36069(11) 0.40234(7) 0.0153(2) Uani 1 1 d .
C2 C 0.2886(2) 0.43457(11) 0.45287(6) 0.01270(19) Uani 1 1 d .
C3 C 0.3434(2) 0.57557(11) 0.44901(7) 0.01277(19) Uani 1 1 d .
C4 C 0.5584(2) 0.63953(11) 0.49661(7) 0.01343(19) Uani 1 1 d .
H4 H 0.601554 0.734597 0.494714 0.016 Uiso 1 1 calc R
C5 C 0.3523(2) 0.78123(11) 0.35182(7) 0.01303(19) Uani 1 1 d .
C6 C 0.3617(2) 0.92357(11) 0.38037(7) 0.0168(2) Uani 1 1 d .
H6 H 0.250651 0.960338 0.420891 0.020 Uiso 1 1 calc R
C7 C 0.5333(2) 1.01189(12) 0.34960(8) 0.0189(2) Uani 1 1 d .
H7 H 0.539416 1.109023 0.368734 0.023 Uiso 1 1 calc R
C8 C 0.6951(2) 0.95734(12) 0.29097(7) 0.0178(2) Uani 1 1 d .
H8 H 0.814007 1.017645 0.270668 0.021 Uiso 1 1 calc R
C9 C 0.6868(2) 0.81531(12) 0.26113(7) 0.0158(2) Uani 1 1 d .
H9 H 0.798076 0.779310 0.220495 0.019 Uiso 1 1 calc R
C10 C 0.5141(2) 0.72674(11) 0.29135(7) 0.01299(19) Uani 1 1 d .
C11 C 0.6305(2) 0.52410(12) 0.19998(7) 0.0173(2) Uani 1 1 d .
H11A H 0.814994 0.538873 0.215715 0.021 Uiso 1 1 calc R
H11B H 0.588774 0.565030 0.147624 0.021 Uiso 1 1 calc R
C12 C 0.5531(2) 0.37054(12) 0.18589(8) 0.0179(2) Uani 1 1 d .
H12A H 0.605271 0.331188 0.238023 0.021 Uiso 1 1 calc R
H12B H 0.645233 0.323612 0.139139 0.021 Uiso 1 1 calc R
C13 C 0.2697(2) 0.33900(12) 0.16402(8) 0.0192(2) Uani 1 1 d .
H13A H 0.225446 0.356003 0.105071 0.023 Uiso 1 1 calc R
H13B H 0.176356 0.403814 0.202391 0.023 Uiso 1 1 calc R
C14 C 0.1828(2) 0.19011(12) 0.17161(8) 0.0185(2) Uani 1 1 d .
H14A H 0.231403 0.173262 0.230315 0.022 Uiso 1 1 calc R
H14B H -0.004418 0.181524 0.163008 0.022 Uiso 1 1 calc R
C15 C 0.2879(2) 0.07684(11) 0.10990(7) 0.0167(2) Uani 1 1 d .
H15A H 0.473652 0.076501 0.122532 0.020 Uiso 1 1 calc R
H15B H 0.254844 0.097109 0.051093 0.020 Uiso 1 1 calc R
C16 C 0.1681(2) -0.06593(11) 0.11624(7) 0.0162(2) Uani 1 1 d .
H16A H 0.202492 -0.085307 0.175189 0.019 Uiso 1 1 calc R
H16B H -0.017789 -0.063940 0.104757 0.019 Uiso 1 1 calc R
C17 C 0.2627(2) -0.18369(12) 0.05547(8) 0.0197(2) Uani 1 1 d .
H17A H 0.447553 -0.188612 0.068110 0.024 Uiso 1 1 calc R
H17B H 0.232868 -0.163767 -0.003537 0.024 Uiso 1 1 calc R
C18 C 0.1320(3) -0.32348(13) 0.06200(9) 0.0244(3) Uani 1 1 d .
H18A H 0.165345 -0.345087 0.119849 0.037 Uiso 1 1 calc GR
H18B H 0.197442 -0.395842 0.021408 0.037 Uiso 1 1 calc GR
H18C H -0.050998 -0.319491 0.048948 0.037 Uiso 1 1 calc GR

loop_
_atom_site_aniso_label
_atom_site_aniso_U_11
_atom_site_aniso_U_22
_atom_site_aniso_U_33
_atom_site_aniso_U_23
_atom_site_aniso_U_13
_atom_site_aniso_U_12
S1 0.01245(12) 0.01282(13) 0.01832(13) 0.00511(9) 0.00243(9) 0.00006(9)
O1 0.0225(4) 0.0095(3) 0.0200(4) 0.0004(3) 0.0074(3) 0.0019(3)
N1 0.0234(5) 0.0196(5) 0.0222(5) 0.0051(4) -0.0016(4) -0.0052(4)
C1 0.0179(5) 0.0128(5) 0.0160(5) 0.0046(4) 0.0030(4) 0.0000(4)
C2 0.0137(4) 0.0106(4) 0.0138(4) 0.0014(3) 0.0033(3) -0.0012(4)
C3 0.0143(5) 0.0115(4) 0.0133(4) 0.0030(3) 0.0035(3) 0.0010(4)
C4 0.0151(5) 0.0099(4) 0.0156(5) 0.0023(3) 0.0032(4) -0.0003(4)
C5 0.0129(4) 0.0103(4) 0.0165(5) 0.0038(4) 0.0017(4) 0.0000(3)
C6 0.0187(5) 0.0119(5) 0.0197(5) 0.0009(4) 0.0033(4) 0.0018(4)
C7 0.0223(5) 0.0100(5) 0.0243(5) 0.0022(4) 0.0023(4) -0.0010(4)
C8 0.0173(5) 0.0141(5) 0.0224(5) 0.0055(4) 0.0011(4) -0.0029(4)
C9 0.0154(5) 0.0150(5) 0.0176(5) 0.0039(4) 0.0034(4) 0.0004(4)
C10 0.0136(4) 0.0098(4) 0.0158(4) 0.0030(3) 0.0005(4) 0.0010(3)
C11 0.0164(5) 0.0143(5) 0.0210(5) -0.0005(4) 0.0047(4) 0.0029(4)
C12 0.0170(5) 0.0128(5) 0.0230(5) -0.0005(4) 0.0000(4) 0.0043(4)
C13 0.0167(5) 0.0125(5) 0.0284(6) 0.0029(4) -0.0008(4) 0.0037(4)
C14 0.0179(5) 0.0133(5) 0.0249(5) 0.0029(4) 0.0038(4) 0.0026(4)
C15 0.0179(5) 0.0129(5) 0.0201(5) 0.0035(4) 0.0037(4) 0.0011(4)
C16 0.0172(5) 0.0129(5) 0.0188(5) 0.0025(4) 0.0035(4) 0.0008(4)
C17 0.0241(6) 0.0136(5) 0.0213(5) 0.0008(4) 0.0052(4) 0.0013(4)
C18 0.0297(7) 0.0146(5) 0.0280(6) 0.0012(4) 0.0017(5) -0.0007(5)

loop_
_atom_type_symbol
_atom_type_description
_atom_type_scat_dispersion_real
_atom_type_scat_dispersion_imag
_atom_type_scat_source
C C 0.0033 0.0016 'International Tables Vol C Tables 4.2.6.8 and 6.1.1.4'
H H 0.0000 0.0000 'International Tables Vol C Tables 4.2.6.8 and 6.1.1.4'
N N 0.0061 0.0033 'International Tables Vol C Tables 4.2.6.8 and 6.1.1.4'
O O 0.0106 0.0060 'International Tables Vol C Tables 4.2.6.8 and 6.1.1.4'
S S 0.1246 0.1234 'International Tables Vol C Tables 4.2.6.8 and 6.1.1.4'

loop_
_exptl_crystal_face_index_h
_exptl_crystal_face_index_k
_exptl_crystal_face_index_l
_exptl_crystal_face_perp_dist
1.00 0.00 0.00 0.0850
-1.00 0.00 0.00 0.0850
0.00 1.00 0.00 0.0300
0.00 -1.00 0.00 0.0300
0.00 0.00 1.00 0.0100
0.00 0.00 -1.00 0.0100
1.00 -1.00 0.00 0.0700
-1.00 -1.00 1.00 0.0700

loop_
_geom_angle_atom_site_label_1
_geom_angle_atom_site_label_2
_geom_angle_atom_site_label_3
_geom_angle
_geom_angle_site_symmetry_1
_geom_angle_site_symmetry_3
C3 S1 C5 99.91(5) . .
C10 O1 C11 119.19(8) . .
N1 C1 C2 177.62(12) . .
C3 C2 C1 120.51(10) . .
C4 C2 C1 117.85(9) 2_666 .
C4 C2 C3 121.61(10) 2_666 .
C2 C3 S1 120.10(8) . .
C4 C3 S1 122.02(8) . .
C4 C3 C2 117.77(10) . .
C3 C4 C2 120.60(9) . 2_666
C6 C5 S1 120.36(8) . .
C6 C5 C10 120.13(10) . .
C10 C5 S1 119.50(8) . .
C7 C6 C5 120.08(11) . .
C8 C7 C6 119.55(10) . .
C7 C8 C9 121.13(10) . .
C10 C9 C8 119.48(10) . .
O1 C10 C5 115.63(9) . .
O1 C10 C9 124.74(10) . .
C9 C10 C5 119.62(10) . .
O1 C11 C12 106.41(9) . .
C11 C12 C13 113.77(10) . .
C12 C13 C14 113.55(10) . .
C15 C14 C13 115.75(10) . .
C14 C15 C16 111.49(9) . .
C17 C16 C15 114.17(9) . .
C16 C17 C18 112.35(10) . .

loop_
_geom_bond_atom_site_label_1
_geom_bond_atom_site_label_2
_geom_bond_distance
_geom_bond_site_symmetry_2
S1 C3 1.7672(11) .
S1 C5 1.7673(10) .
O1 C10 1.3586(13) .
O1 C11 1.4369(14) .
N1 C1 1.1463(15) .
C1 C2 1.4420(15) .
C2 C3 1.4033(14) .
C2 C4 1.3946(15) 2_666
C3 C4 1.3901(15) .
C5 C6 1.3934(15) .
C5 C10 1.4023(15) .
C6 C7 1.3907(15) .
C7 C8 1.3828(17) .
C8 C9 1.3946(16) .
C9 C10 1.3917(14) .
C11 C12 1.5146(16) .
C12 C13 1.5242(16) .
C13 C14 1.5278(16) .
C14 C15 1.5234(16) .
C15 C16 1.5246(15) .
C16 C17 1.5200(16) .
C17 C18 1.5226(16) .

loop_
_cod_changelog_entry_id
_cod_changelog_entry_author
_cod_changelog_entry_date
_cod_changelog_entry_text
1 'Vaitkus, Antanas' 2022-06-28T20:09:00+03:00
;
 Removed the '_chemical_name_systematic' data item that had an incorrect value.
;
